data_2005311
loop_
_publ_author_name
'Basu Baul, T. S.'
'Tiekink, E. R. T.'

_publ_contact_author
;
  Dr ERT Tiekink
  Department of Chemistry
  The University of Adelaide
  South Australia 5005
  AUSTRALIA
;
_publ_section_title
;
 Bis(2-hydroxybenzoato-<i>O</i>,<i>O</i>')dimethyltin
;
_journal_issue 8
_journal_name_full 'Acta Crystallographica Section C'
_journal_page_first 1959
_journal_page_last 1961
_journal_paper_doi 10.1107/S0108270196005057
_journal_volume 52
_journal_year 1996
_chemical_formula_iupac '[Sn (C7 H5 O3)2 (C H3)2]'
_chemical_formula_moiety 'C16 H16 O6 Sn'
_chemical_formula_sum 'C16 H16 O6 Sn'
_chemical_formula_weight 422.99
_space_group_IT_number 14
_symmetry_cell_setting monoclinic
_symmetry_space_group_name_Hall '-P 2yn'
_symmetry_space_group_name_H-M 'P 1 21/n 1'
_audit_creation_method 'from TEXRAY.INF file'
_cell_angle_alpha 90
_cell_angle_beta 104.32(3)
_cell_angle_gamma 90
_cell_formula_units_Z 4
_cell_length_a 7.471(4)
_cell_length_b 21.635(4)
_cell_length_c 10.346(3)
_cell_measurement_reflns_used 25
_cell_measurement_temperature 193
_cell_measurement_theta_max 47.8
_cell_measurement_theta_min 42.0
_cell_volume 1620.3(11)
_computing_cell_refinement 'MSC/AFC Diffractometer Control Software'
_computing_data_collection
;MSC/AFC Diffractometer Control Software (Molecular Structure Corporation,
 1988)
;
_computing_data_reduction 'TEXSAN (Molecular Structure Corporation (1992)'
_computing_publication_material TEXSAN
_computing_structure_refinement TEXSAN
_diffrn_ambient_temperature 193
_diffrn_measurement_device AFC6R
_diffrn_measurement_method '\w/2\q scans'
_diffrn_radiation_monochromator graphite
_diffrn_radiation_source 'Rigaku rotating anode'
_diffrn_radiation_type MoK\a
_diffrn_radiation_wavelength 0.7107
_diffrn_reflns_av_R_equivalents 0.0317
_diffrn_reflns_av_sigmaI/netI 0.079
_diffrn_reflns_limit_h_max 9
_diffrn_reflns_limit_h_min 0
_diffrn_reflns_limit_k_max 28
_diffrn_reflns_limit_k_min 0
_diffrn_reflns_limit_l_max 13
_diffrn_reflns_limit_l_min -13
_diffrn_reflns_number 4157
_diffrn_reflns_theta_max 27.50
_diffrn_reflns_theta_min 3.00
_diffrn_standards_decay_% 3.03
_diffrn_standards_interval_count 400
_diffrn_standards_number 3
_exptl_absorpt_coefficient_mu 1.604
_exptl_absorpt_correction_T_max 0.845
_exptl_absorpt_correction_T_min 0.660
_exptl_absorpt_correction_type 'analytical (De Meulenaer & Tompa, 1965)'
_exptl_absorpt_process_details Tompa_analytical
_exptl_crystal_colour colourless
_exptl_crystal_density_diffrn 1.734
_exptl_crystal_description plate
_exptl_crystal_F_000 840.00
_exptl_crystal_size_max 0.340
_exptl_crystal_size_mid 0.230
_exptl_crystal_size_min 0.040
_refine_diff_density_max '1.18 near C(13)'
_refine_diff_density_min -1.21
_refine_ls_extinction_method none
_refine_ls_goodness_of_fit_all 1.267
_refine_ls_goodness_of_fit_obs 1.267
_refine_ls_hydrogen_treatment noref
_refine_ls_matrix_type full
_refine_ls_number_parameters 208
_refine_ls_number_reflns 3768
_refine_ls_number_restraints none
_refine_ls_R_factor_all 0.064
_refine_ls_R_factor_obs 0.064
_refine_ls_shift/esd_max 0.0006
_refine_ls_structure_factor_coef Fsqd
_refine_ls_weighting_scheme 'sigma 1/\s^2^(Fo)'
_refine_ls_wR_factor_all 0.085
_refine_ls_wR_factor_obs 0.085
_reflns_number_observed 3768
_reflns_number_total '3877 (including systematic absences)'
_reflns_observed_criterion 0.00
_cod_data_source_file ta1090.cif
_cod_data_source_block a
_cod_original_cell_volume 1620.2(9)
_cod_original_sg_symbol_H-M 'P 21/n'
_cod_database_code 2005311

loop_
_symmetry_equiv_pos_as_xyz
'   +x,   +y,   +z'
1/2-x,1/2+y,1/2-z
'   -x,   -y,   -z'
1/2+x,1/2-y,1/2+z

loop_
_atom_site_aniso_label
_atom_site_aniso_U_11
_atom_site_aniso_U_22
_atom_site_aniso_U_33
_atom_site_aniso_U_12
_atom_site_aniso_U_13
_atom_site_aniso_U_23
Sn 0.02710(10) 0.03000(10) 0.02230(10) -0.0013(2) 0.00360(10) -0.00010(10)
O(1) 0.042(2) 0.032(2) 0.025(2) -0.0030(10) 0.0030(10) -0.0010(10)
O(2) 0.051(2) 0.030(2) 0.0240(10) -0.0040(10) 0.0050(10) 0.0040(10)
O(3) 0.055(2) 0.037(2) 0.023(2) -0.005(2) -0.0010(10) 0.0000(10)
O(4) 0.039(2) 0.029(2) 0.0250(10) -0.0030(10) 0.0010(10) 0.0000(10)
O(5) 0.039(2) 0.034(2) 0.0250(10) 0.0000(10) 0.0020(10) 0.0010(10)
O(6) 0.056(2) 0.033(2) 0.035(2) -0.005(2) 0.003(2) 0.0020(10)
C(1) 0.030(2) 0.037(2) 0.026(2) 0.001(2) 0.009(2) 0.000(2)
C(2) 0.026(2) 0.030(2) 0.027(2) 0.002(2) 0.006(2) 0.000(2)
C(3) 0.027(2) 0.032(2) 0.035(2) 0.002(2) 0.009(2) 0.000(2)
C(4) 0.034(2) 0.035(2) 0.042(3) -0.002(2) 0.005(2) -0.012(2)
C(5) 0.044(3) 0.025(2) 0.059(3) 0.001(2) 0.011(2) -0.005(2)
C(6) 0.041(3) 0.034(3) 0.047(3) 0.002(2) 0.013(2) 0.007(2)
C(7) 0.030(2) 0.039(3) 0.032(2) 0.002(2) 0.007(2) 0.002(2)
C(8) 0.023(2) 0.036(2) 0.028(2) 0.000(2) 0.005(2) -0.003(2)
C(9) 0.024(2) 0.037(2) 0.024(2) -0.002(2) 0.008(2) -0.003(2)
C(10) 0.024(2) 0.034(2) 0.028(2) -0.001(2) 0.004(2) -0.001(2)
C(11) 0.034(2) 0.038(2) 0.028(2) -0.003(2) 0.001(2) -0.011(2)
C(12) 0.037(2) 0.050(3) 0.024(2) 0.006(2) 0.003(2) -0.004(2)
C(13) 0.039(3) 0.045(3) 0.026(2) 0.001(2) 0.001(2) 0.008(2)
C(14) 0.038(2) 0.033(2) 0.024(2) 0.001(2) 0.005(2) -0.002(2)
C(15) 0.041(3) 0.052(3) 0.039(3) -0.006(2) 0.018(2) -0.003(2)
C(16) 0.028(2) 0.058(3) 0.034(2) 0.004(2) 0.005(2) 0.001(2)

loop_
_atom_site_label
_atom_site_fract_x
_atom_site_fract_y
_atom_site_fract_z
_atom_site_U_iso_or_equiv
_atom_site_thermal_displace_type
Sn .17576(4) .05856(1) .34951(3) .02693(7) Uij
O(1) .1635(4) -.0384(1) .3691(3) .0341(8) Uij
O(2) .0633(4) -.0138(1) .1580(3) .0355(8) Uij
O(3) -.0610(4) -.0994(1) -.0225(3) .0401(9) Uij
O(4) .2803(4) .0548(1) .5585(3) .0321(7) Uij
O(5) .2769(4) .1530(1) .5019(3) .0338(8) Uij
O(6) .4210(5) .2361(1) .6806(3) .0426(9) Uij
C(1) .0949(6) -.0552(2) .2460(4) .031(1) Uij
C(2) .0526(5) -0.1202(2) .2145(4) .028(1) Uij
C(3) -.0263(6) -0.1387(2) .0825(4) .031(1) Uij
C(4) -.0713(6) -0.2003(2) .0552(5) .037(1) Uij
C(5) -.0407(7) -0.2429(2) .1560(5) .043(1) Uij
C(6) .0398(7) -0.2257(2) .2874(5) .040(1) Uij
C(7) .0845(6) -0.1649(2) .3149(4) .034(1) Uij
C(8) .3167(5) .1120(2) .5900(4) .029(1) Uij
C(9) .4107(5) .1272(2) .7300(4) .028(1) Uij
C(10) .4602(5) .1885(2) .7663(4) .029(1) Uij
C(11) .5577(6) .2013(2) .8976(4) .034(1) Uij
C(12) .6018(6) .1549(2) .9887(4) .038(1) Uij
C(13) .5530(6) .0940(2) .9544(4) .038(1) Uij
C(14) .4555(6) .0807(2) .8255(4) .032(1) Uij
C(15) .4117(7) .0772(2) .2815(5) .043(1) Uij
C(16) -.0952(6) .0913(2) .3179(4) .040(1) Uij
H(3o) -0.0043 -0.0678 .0291 .0309 Uij
H(4) -0.1247 -0.2132 -0.0359 .0449 Uij
H(5) -0.0754 -0.2857 .1357 .0512 Uij
H(6) .0636 -0.2563 .3582 .0484 Uij
H(6o) .3678 .2076 .6211 .0309 Uij
H(7) .1396 -0.1527 .4063 .0411 Uij
H(11) .5939 .2435 .9237 .0413 Uij
H(12) .6687 .1645 1.0794 .0455 Uij
H(13) .587 .0612 1.0199 .0455 Uij
H(14) .4179 .0385 .8013 .0387 Uij
H(15c) .4028 .1184 .2437 .0512 Uij
H(15a) .5204 .0745 .3555 .0512 Uij
H(15b) .4213 .0472 .2138 .0512 Uij
H(16c) -0.1759 .0576 .3289 .0486 Uij
H(16a) -0.0998 .1236 .382 .0486 Uij
H(16b) -0.1356 .1078 .2283 .0486 Uij

loop_
_atom_type_symbol
_atom_type_scat_dispersion_real
_atom_type_scat_dispersion_imag
_atom_type_scat_source
C 0.003 0.002 'International Tables'
H 0.000 0.000 'International Tables'
O 0.011 0.006 'International Tables'
Sn -0.654 1.425 'International Tables'

loop_
_geom_angle_atom_site_label_1
_geom_angle_atom_site_label_2
_geom_angle_atom_site_label_3
_geom_angle
_geom_angle_publ_flag
O(1) Sn O(2) 56.00(10) yes
O(1) Sn O(4) 82.90(10) yes
O(1) Sn O(5) 137.90(10) yes
O(1) Sn C(15) 106.5(2) yes
O(1) Sn C(16) 106.7(2) yes
O(2) Sn O(4) 138.90(10) yes
O(2) Sn O(5) 166.10(10) yes
O(2) Sn C(15) 90.00(10) yes
O(2) Sn C(16) 88.0(2) yes
O(4) Sn O(5) 55.00(10) yes
O(4) Sn C(15) 102.9(2) yes
O(4) Sn C(16) 105.70(10) yes
O(5) Sn C(15) 84.80(10) yes
O(5) Sn C(16) 87.3(2) yes
C(15) Sn C(16) 138.2(2) yes
Sn O(1) C(1) 101.5(3) yes
Sn O(2) C(1) 84.6(2) yes
Sn O(4) C(8) 102.9(2) yes
Sn O(5) C(8) 82.2(2) yes
O(1) C(1) O(2) 118.0(4) yes
O(1) C(1) C(2) 119.8(4) yes
O(2) C(1) C(2) 122.2(4) yes
C(1) C(2) C(3) 120.4(4) yes
C(1) C(2) C(7) 121.0(4) yes
C(3) C(2) C(7) 118.6(4) yes
O(3) C(3) C(2) 123.5(4) yes
O(3) C(3) C(4) 116.8(4) yes
C(2) C(3) C(4) 119.6(4) no
C(3) C(4) C(5) 120.4(4) no
C(4) C(5) C(6) 120.9(4) no
C(5) C(6) C(7) 118.9(4) no
C(2) C(7) C(6) 121.6(4) no
O(4) C(8) O(5) 119.8(4) yes
O(4) C(8) C(9) 118.6(4) yes
O(5) C(8) C(9) 121.6(4) yes
C(8) C(9) C(10) 120.1(4) yes
C(8) C(9) C(14) 120.4(4) yes
C(10) C(9) C(14) 119.5(4) yes
O(6) C(10) C(9) 123.3(4) yes
O(6) C(10) C(11) 117.7(4) yes
C(9) C(10) C(11) 119.1(4) no
C(10) C(11) C(12) 120.2(4) no
C(11) C(12) C(13) 121.3(4) no
C(12) C(13) C(14) 119.1(4) no
C(9) C(14) C(13) 120.8(4) no

loop_
_geom_bond_atom_site_label_1
_geom_bond_atom_site_label_2
_geom_bond_distance
_geom_bond_publ_flag
Sn O(1) 2.112(3) yes
Sn O(2) 2.503(3) yes
Sn O(4) 2.111(3) yes
Sn O(5) 2.577(3) yes
Sn C(15) 2.092(5) yes
Sn C(16) 2.092(4) yes
O(1) C(1) 1.301(5) yes
O(2) C(1) 1.256(5) yes
O(3) C(3) 1.353(5) yes
O(4) C(8) 1.292(5) yes
O(5) C(8) 1.254(5) yes
O(6) C(10) 1.343(5) yes
C(1) C(2) 1.460(6) yes
C(2) C(3) 1.405(6) no
C(2) C(7) 1.397(6) no
C(3) C(4) 1.386(6) no
C(4) C(5) 1.368(7) no
C(5) C(6) 1.395(7) no
C(6) C(7) 1.369(6) no
C(8) C(9) 1.482(6) yes
C(9) C(10) 1.403(6) no
C(9) C(14) 1.391(6) no
C(10) C(11) 1.401(5) no
C(11) C(12) 1.362(6) no
C(12) C(13) 1.390(6) no
C(13) C(14) 1.383(6) no
